data_7246656
loop_
_publ_author_name
'Muthukumar, Pandi'
'Arunkumar, Gunasekaran'
'Pannipara, Mehboobali'
'Al-Sehemi, Abdullah G.'
'Moon, Dohyun'
'Anthony, Savarimuthu Philip'

_publ_section_title
;
 Highly enhanced electrocatalytic OER activity of water-coordinated copper
 complexes: effect of lattice water and bridging ligand
;
_journal_issue 18
_journal_name_full 'RSC Advances'
_journal_page_first 12065
_journal_page_last 12071
_journal_paper_doi 10.1039/D3RA01186K
_journal_volume 13
_journal_year 2023
_chemical_formula_moiety 'C11 H14 Cu N2 O6'
_chemical_formula_sum 'C11 H14 Cu N2 O6'
_chemical_formula_weight 333.78
_space_group_crystal_system monoclinic
_space_group_IT_number 4
_space_group_name_Hall 'P 2yb'
_space_group_name_H-M_alt 'P 1 21 1'
_atom_sites_solution_hydrogens mixed
_audit_creation_method SHELXL-2019/2
_audit_update_record
;
2023-02-09 deposited with the CCDC.	2023-04-04 downloaded from the CCDC.
;
_cell_angle_alpha 90
_cell_angle_beta 92.76(3)
_cell_angle_gamma 90
_cell_formula_units_Z 2
_cell_length_a 5.0850(10)
_cell_length_b 11.293(2)
_cell_length_c 11.036(2)
_cell_measurement_reflns_used 19842
_cell_measurement_temperature 220(2)
_cell_measurement_theta_max 33.548
_cell_measurement_theta_min 0.361
_cell_volume 633.0(2)
_computing_cell_refinement '<i>HKL3000sm</i>(Otwinowski & Minor, 1997)'
_computing_data_collection '<i>PAL BL2D-SMDC Program</i>(Shin et.al, 2016)'
_computing_data_reduction '<i>HKL3000sm</i>(Otwinowski & Minor, 1997)'
_computing_molecular_graphics '<i>DIAMOND 4</i>(Putx&Brandenburg, 2014)'
_computing_publication_material '<i>publCIF</i>(Westrip, 2010)'
_computing_structure_refinement '<i>SHELXL-2019/2</i>(Sheldrick, 2018)'
_computing_structure_solution '<i>SHELXT-2018</i>(Sheldrick, 2018)'
_diffrn_ambient_temperature 220(2)
_diffrn_measured_fraction_theta_full 1.000
_diffrn_measured_fraction_theta_max 1.000
_diffrn_measurement_device_type 'Rayonix MX225HS CCD area detector'
_diffrn_measurement_method 'omega scan'
_diffrn_radiation_type synchrotron
_diffrn_radiation_wavelength 0.630
_diffrn_reflns_av_R_equivalents 0.1130
_diffrn_reflns_av_unetI/netI 0.1001
_diffrn_reflns_Laue_measured_fraction_full 1.000
_diffrn_reflns_Laue_measured_fraction_max 1.000
_diffrn_reflns_limit_h_max 7
_diffrn_reflns_limit_h_min -7
_diffrn_reflns_limit_k_max 15
_diffrn_reflns_limit_k_min -15
_diffrn_reflns_limit_l_max 15
_diffrn_reflns_limit_l_min -15
_diffrn_reflns_number 6943
_diffrn_reflns_point_group_measured_fraction_full 1.000
_diffrn_reflns_point_group_measured_fraction_max 1.000
_diffrn_reflns_theta_full 22.210
_diffrn_reflns_theta_max 26.489
_diffrn_reflns_theta_min 1.638
_diffrn_source 'PLSII 2D bending magnet'
_exptl_absorpt_coefficient_mu 1.264
_exptl_absorpt_correction_T_max 1.000
_exptl_absorpt_correction_T_min 0.933
_exptl_absorpt_correction_type empirical
_exptl_absorpt_process_details '<i>HKL3000sm Scalepack</i>(Otwinowski et.al,2003)'
_exptl_crystal_colour blue
_exptl_crystal_density_diffrn 1.751
_exptl_crystal_description plate
_exptl_crystal_F_000 342
_exptl_crystal_size_max 0.062
_exptl_crystal_size_mid 0.028
_exptl_crystal_size_min 0.019
_refine_diff_density_max 2.973
_refine_diff_density_min -1.038
_refine_diff_density_rms 0.171
_refine_ls_abs_structure_details
;
 Flack x determined using 1236 quotients [(I+)-(I-)]/[(I+)+(I-)]
 (Parsons, Flack and Wagner, Acta Cryst. B69 (2013) 249-259).
;
_refine_ls_abs_structure_Flack -0.002(12)
_refine_ls_extinction_method none
_refine_ls_goodness_of_fit_ref 1.064
_refine_ls_hydrogen_treatment mixed
_refine_ls_matrix_type full
_refine_ls_number_parameters 187
_refine_ls_number_reflns 3770
_refine_ls_number_restraints 4
_refine_ls_restrained_S_all 1.063
_refine_ls_R_factor_all 0.0690
_refine_ls_R_factor_gt 0.0627
_refine_ls_shift/su_max 0.000
_refine_ls_shift/su_mean 0.000
_refine_ls_structure_factor_coef Fsqd
_refine_ls_weighting_details 'w=1/[\s^2^(Fo^2^)+(0.1067P)^2^] where P=(Fo^2^+2Fc^2^)/3'
_refine_ls_weighting_scheme calc
_refine_ls_wR_factor_gt 0.1704
_refine_ls_wR_factor_ref 0.1746
_reflns_Friedel_coverage 0.910
_reflns_Friedel_fraction_full 0.999
_reflns_Friedel_fraction_max 0.999
_reflns_number_gt 3263
_reflns_number_total 3770
_reflns_threshold_expression 'I > 2\s(I)'
_cod_data_source_file d3ra01186k2.cif
_cod_data_source_block SPA766
_cod_original_sg_symbol_H-M 'P 21'
_cod_database_code 7246656
_shelx_shelxl_version_number 2019/2
_shelx_space_group_comment
;
The symmetry employed for this shelxl refinement is uniquely defined
by the following loop, which should always be used as a source of
symmetry information in preference to the above space-group names.
They are only intended as comments.
;
_shelx_estimated_absorpt_t_min 0.926
_shelx_estimated_absorpt_t_max 0.976

loop_
_space_group_symop_operation_xyz
'x, y, z'
'-x, y+1/2, -z'

loop_
_atom_site_label
_atom_site_type_symbol
_atom_site_fract_x
_atom_site_fract_y
_atom_site_fract_z
_atom_site_U_iso_or_equiv
_atom_site_adp_type
_atom_site_occupancy
_atom_site_site_symmetry_order
_atom_site_calc_flag
_atom_site_refinement_flags_posn
_atom_site_refinement_flags_adp
_atom_site_refinement_flags_occupancy
_atom_site_disorder_assembly
_atom_site_disorder_group
Cu1 Cu 0.56496(11) 0.49397(8) 0.73950(5) 0.0225(2) Uani 1 1 d . . . . .
O1 O 0.8865(8) 0.5173(4) 0.8533(4) 0.0250(9) Uani 1 1 d . . . . .
O2 O 1.2281(10) 0.4163(6) 0.9345(5) 0.0368(11) Uani 1 1 d . . . . .
O3 O 0.2768(9) 0.4144(4) 0.6335(4) 0.0256(9) Uani 1 1 d . . . . .
O4 O 0.1573(10) 0.2376(5) 0.5601(4) 0.0324(10) Uani 1 1 d . . . . .
O5 O 0.8098(9) 0.5342(5) 0.5775(5) 0.0325(11) Uani 1 1 d D . . . .
H1O5 H 0.798(17) 0.585(6) 0.513(5) 0.049 Uiso 1 1 d D U . . .
H2O5 H 0.955(13) 0.487(8) 0.585(7) 0.049 Uiso 1 1 d D U . . .
O6 O 0.3006(11) 0.8949(5) 0.7690(5) 0.0355(11) Uani 1 1 d . . . . .
N1 N 0.6779(10) 0.3335(5) 0.7535(4) 0.0208(9) Uani 1 1 d . . . . .
N2 N 0.3716(10) 0.6432(5) 0.7594(4) 0.0212(9) Uani 1 1 d . . . . .
H2 H 0.187672 0.620478 0.773791 0.025 Uiso 1 1 calc R U . . .
C1 C 1.0123(12) 0.4227(7) 0.8788(5) 0.0245(12) Uani 1 1 d . . . . .
C2 C 0.8853(11) 0.3101(6) 0.8287(5) 0.0233(11) Uani 1 1 d . . . . .
C3 C 0.9539(14) 0.1926(7) 0.8513(6) 0.0323(14) Uani 1 1 d . . . . .
H3 H 1.098187 0.173650 0.904176 0.039 Uiso 1 1 calc R U . . .
C4 C 0.8057(15) 0.1043(7) 0.7945(7) 0.0380(16) Uani 1 1 d . . . . .
H4 H 0.848657 0.024544 0.809676 0.046 Uiso 1 1 calc R U . . .
C5 C 0.5944(13) 0.1318(7) 0.7152(7) 0.0306(13) Uani 1 1 d . . . . .
H5 H 0.495209 0.071813 0.675635 0.037 Uiso 1 1 calc R U . . .
C6 C 0.5335(13) 0.2502(6) 0.6960(6) 0.0248(11) Uani 1 1 d . . . . .
C7 C 0.3041(12) 0.3009(6) 0.6225(6) 0.0223(11) Uani 1 1 d . . . . .
C8 C 0.3589(15) 0.7186(6) 0.6492(5) 0.0250(12) Uani 1 1 d . . . . .
H8A H 0.281006 0.673292 0.580780 0.030 Uiso 1 1 calc R U . . .
H8B H 0.537620 0.741491 0.629221 0.030 Uiso 1 1 calc R U . . .
C9 C 0.1966(15) 0.8288(6) 0.6679(6) 0.0339(14) Uani 1 1 d . . . . .
H9A H 0.196157 0.878070 0.594812 0.041 Uiso 1 1 calc R U . . .
H9B H 0.014292 0.806285 0.681669 0.041 Uiso 1 1 calc R U . . .
C10 C 0.3010(13) 0.8258(6) 0.8766(6) 0.0305(13) Uani 1 1 d . . . . .
H10A H 0.119564 0.804025 0.893082 0.037 Uiso 1 1 calc R U . . .
H10B H 0.371779 0.873158 0.945013 0.037 Uiso 1 1 calc R U . . .
C11 C 0.4635(13) 0.7147(6) 0.8663(6) 0.0271(12) Uani 1 1 d . . . . .
H11A H 0.648672 0.736188 0.858652 0.032 Uiso 1 1 calc R U . . .
H11B H 0.450668 0.667309 0.940168 0.032 Uiso 1 1 calc R U . . .

loop_
_atom_site_aniso_label
_atom_site_aniso_U_11
_atom_site_aniso_U_22
_atom_site_aniso_U_33
_atom_site_aniso_U_23
_atom_site_aniso_U_13
_atom_site_aniso_U_12
Cu1 0.0224(3) 0.0125(3) 0.0322(3) -0.0003(3) -0.0046(2) 0.0016(3)
O1 0.0234(16) 0.017(2) 0.0346(19) -0.0006(16) -0.0046(14) 0.0004(18)
O2 0.030(2) 0.034(3) 0.045(3) 0.003(2) -0.0139(19) -0.001(2)
O3 0.0251(19) 0.0164(19) 0.035(2) -0.0018(18) -0.0026(16) 0.0013(18)
O4 0.033(2) 0.024(3) 0.039(2) -0.009(2) -0.0044(19) -0.006(2)
O5 0.027(2) 0.027(2) 0.044(2) 0.010(2) 0.0052(18) 0.006(2)
O6 0.046(3) 0.016(2) 0.044(3) -0.002(2) -0.005(2) 0.002(2)
N1 0.0218(19) 0.012(2) 0.029(2) 0.0019(18) -0.0004(17) -0.0009(19)
N2 0.0184(18) 0.014(2) 0.031(2) 0.0024(18) -0.0014(16) 0.003(2)
C1 0.021(2) 0.027(3) 0.026(2) 0.002(2) -0.001(2) -0.001(2)
C2 0.022(2) 0.020(3) 0.027(2) 0.002(2) -0.0021(19) 0.004(3)
C3 0.032(3) 0.026(4) 0.039(3) 0.007(3) -0.002(3) 0.009(3)
C4 0.039(3) 0.019(3) 0.057(4) 0.006(3) 0.000(3) 0.008(3)
C5 0.029(3) 0.015(3) 0.048(3) -0.001(3) -0.004(3) 0.007(3)
C6 0.030(3) 0.016(3) 0.028(2) -0.001(2) -0.002(2) 0.000(3)
C7 0.024(2) 0.018(3) 0.025(2) -0.002(2) 0.001(2) 0.006(3)
C8 0.034(3) 0.016(3) 0.024(2) 0.001(2) -0.002(2) 0.002(3)
C9 0.046(4) 0.020(3) 0.035(3) 0.001(3) -0.004(3) 0.004(3)
C10 0.031(3) 0.025(3) 0.035(3) -0.008(3) -0.003(2) 0.005(3)
C11 0.031(3) 0.021(3) 0.028(3) -0.003(2) -0.006(2) -0.001(3)

loop_
_atom_type_symbol
_atom_type_description
_atom_type_scat_dispersion_real
_atom_type_scat_dispersion_imag
_atom_type_scat_source
C C 0.0021 0.0012 'International Tables Vol C Tables 4.2.6.8 and 6.1.1.4'
H H 0.0000 0.0000 'International Tables Vol C Tables 4.2.6.8 and 6.1.1.4'
N N 0.0044 0.0025 'International Tables Vol C Tables 4.2.6.8 and 6.1.1.4'
O O 0.0080 0.0047 'International Tables Vol C Tables 4.2.6.8 and 6.1.1.4'
Cu Cu 0.3383 1.0252 'International Tables Vol C Tables 4.2.6.8 and 6.1.1.4'

loop_
_geom_angle_atom_site_label_1
_geom_angle_atom_site_label_2
_geom_angle_atom_site_label_3
_geom_angle
_geom_angle_site_symmetry_1
_geom_angle_site_symmetry_3
_geom_angle_publ_flag
N1 Cu1 N2 162.8(2) . . ?
N1 Cu1 O1 80.9(2) . . ?
N2 Cu1 O1 102.2(2) . . ?
N1 Cu1 O3 80.4(2) . . ?
N2 Cu1 O3 95.3(2) . . ?
O1 Cu1 O3 161.28(19) . . ?
N1 Cu1 O5 94.56(19) . . ?
N2 Cu1 O5 102.2(2) . . ?
O1 Cu1 O5 90.31(19) . . ?
O3 Cu1 O5 92.44(19) . . ?
C1 O1 Cu1 114.2(4) . . ?
C7 O3 Cu1 114.3(4) . . ?
Cu1 O5 H1O5 136(5) . . ?
Cu1 O5 H2O5 106(4) . . ?
H1O5 O5 H2O5 117(4) . . ?
C10 O6 C9 110.6(5) . . ?
C6 N1 C2 123.7(6) . . ?
C6 N1 Cu1 118.4(4) . . ?
C2 N1 Cu1 117.7(4) . . ?
C8 N2 C11 109.8(5) . . ?
C8 N2 Cu1 113.7(4) . . ?
C11 N2 Cu1 114.4(4) . . ?
C8 N2 H2 106.1 . . ?
C11 N2 H2 106.1 . . ?
Cu1 N2 H2 106.1 . . ?
O2 C1 O1 125.8(7) . . ?
O2 C1 C2 119.0(6) . . ?
O1 C1 C2 115.0(5) . . ?
N1 C2 C3 118.9(6) . . ?
N1 C2 C1 111.7(5) . . ?
C3 C2 C1 129.4(6) . . ?
C4 C3 C2 118.7(6) . . ?
C4 C3 H3 120.6 . . ?
C2 C3 H3 120.6 . . ?
C3 C4 C5 120.9(7) . . ?
C3 C4 H4 119.6 . . ?
C5 C4 H4 119.6 . . ?
C6 C5 C4 118.2(7) . . ?
C6 C5 H5 120.9 . . ?
C4 C5 H5 120.9 . . ?
N1 C6 C5 119.6(6) . . ?
N1 C6 C7 112.6(6) . . ?
C5 C6 C7 127.7(6) . . ?
O4 C7 O3 124.5(7) . . ?
O4 C7 C6 121.3(6) . . ?
O3 C7 C6 114.2(6) . . ?
N2 C8 C9 111.3(5) . . ?
N2 C8 H8A 109.4 . . ?
C9 C8 H8A 109.4 . . ?
N2 C8 H8B 109.4 . . ?
C9 C8 H8B 109.4 . . ?
H8A C8 H8B 108.0 . . ?
O6 C9 C8 110.7(6) . . ?
O6 C9 H9A 109.5 . . ?
C8 C9 H9A 109.5 . . ?
O6 C9 H9B 109.5 . . ?
C8 C9 H9B 109.5 . . ?
H9A C9 H9B 108.1 . . ?
O6 C10 C11 111.9(5) . . ?
O6 C10 H10A 109.2 . . ?
C11 C10 H10A 109.2 . . ?
O6 C10 H10B 109.2 . . ?
C11 C10 H10B 109.2 . . ?
H10A C10 H10B 107.9 . . ?
N2 C11 C10 111.0(5) . . ?
N2 C11 H11A 109.4 . . ?
C10 C11 H11A 109.4 . . ?
N2 C11 H11B 109.4 . . ?
C10 C11 H11B 109.4 . . ?
H11A C11 H11B 108.0 . . ?

loop_
_geom_bond_atom_site_label_1
_geom_bond_atom_site_label_2
_geom_bond_distance
_geom_bond_site_symmetry_2
_geom_bond_publ_flag
Cu1 N1 1.905(5) . ?
Cu1 N2 1.969(5) . ?
Cu1 O1 2.030(5) . ?
Cu1 O3 2.039(5) . ?
Cu1 O5 2.273(4) . ?
O1 C1 1.270(8) . ?
O2 C1 1.234(7) . ?
O3 C7 1.296(8) . ?
O4 C7 1.222(8) . ?
O5 H1O5 0.914(14) . ?
O5 H2O5 0.914(14) . ?
O6 C10 1.421(9) . ?
O6 C9 1.422(9) . ?
N1 C6 1.335(8) . ?
N1 C2 1.337(7) . ?
N2 C8 1.483(8) . ?
N2 C11 1.486(8) . ?
N2 H2 0.9900 . ?
C1 C2 1.518(10) . ?
C2 C3 1.391(10) . ?
C3 C4 1.382(11) . ?
C3 H3 0.9400 . ?
C4 C5 1.387(9) . ?
C4 H4 0.9400 . ?
C5 C6 1.386(10) . ?
C5 H5 0.9400 . ?
C6 C7 1.502(9) . ?
C8 C9 1.513(10) . ?
C8 H8A 0.9800 . ?
C8 H8B 0.9800 . ?
C9 H9A 0.9800 . ?
C9 H9B 0.9800 . ?
C10 C11 1.509(9) . ?
C10 H10A 0.9800 . ?
C10 H10B 0.9800 . ?
C11 H11A 0.9800 . ?
C11 H11B 0.9800 . ?

loop_
_geom_hbond_atom_site_label_D
_geom_hbond_atom_site_label_H
_geom_hbond_atom_site_label_A
_geom_hbond_distance_DH
_geom_hbond_distance_HA
_geom_hbond_distance_DA
_geom_hbond_angle_DHA
_geom_hbond_site_symmetry_A
_geom_hbond_publ_flag
O5 H1O5 O4 0.914(14) 1.92(5) 2.763(7) 152(9) 2_656 yes
O5 H2O5 O3 0.914(14) 1.88(3) 2.776(7) 166(10) 1_655 yes
N2 H2 O1 0.99 2.15 3.070(7) 154.8 1_455 yes
C5 H5 O6 0.94 2.48 3.135(10) 127.2 1_545 yes
C9 H9A O5 0.98 2.59 3.565(9) 171.7 2_656 yes
C10 H10B O2 0.98 2.43 3.263(8) 143.1 2_757 yes

loop_
_geom_torsion_atom_site_label_1
_geom_torsion_atom_site_label_2
_geom_torsion_atom_site_label_3
_geom_torsion_atom_site_label_4
_geom_torsion
_geom_torsion_site_symmetry_1
_geom_torsion_site_symmetry_2
_geom_torsion_site_symmetry_3
_geom_torsion_site_symmetry_4
_geom_torsion_publ_flag
Cu1 O1 C1 O2 171.4(5) . . . . ?
Cu1 O1 C1 C2 -5.2(6) . . . . ?
C6 N1 C2 C3 -1.4(9) . . . . ?
Cu1 N1 C2 C3 172.8(5) . . . . ?
C6 N1 C2 C1 179.1(5) . . . . ?
Cu1 N1 C2 C1 -6.7(6) . . . . ?
O2 C1 C2 N1 -169.1(5) . . . . ?
O1 C1 C2 N1 7.8(7) . . . . ?
O2 C1 C2 C3 11.4(10) . . . . ?
O1 C1 C2 C3 -171.7(6) . . . . ?
N1 C2 C3 C4 0.4(10) . . . . ?
C1 C2 C3 C4 179.8(6) . . . . ?
C2 C3 C4 C5 0.8(11) . . . . ?
C3 C4 C5 C6 -0.9(11) . . . . ?
C2 N1 C6 C5 1.2(9) . . . . ?
Cu1 N1 C6 C5 -173.0(5) . . . . ?
C2 N1 C6 C7 176.9(5) . . . . ?
Cu1 N1 C6 C7 2.8(7) . . . . ?
C4 C5 C6 N1 0.0(10) . . . . ?
C4 C5 C6 C7 -175.0(6) . . . . ?
Cu1 O3 C7 O4 -177.7(5) . . . . ?
Cu1 O3 C7 C6 3.5(6) . . . . ?
N1 C6 C7 O4 177.0(5) . . . . ?
C5 C6 C7 O4 -7.7(10) . . . . ?
N1 C6 C7 O3 -4.1(8) . . . . ?
C5 C6 C7 O3 171.2(6) . . . . ?
C11 N2 C8 C9 -53.2(7) . . . . ?
Cu1 N2 C8 C9 177.1(5) . . . . ?
C10 O6 C9 C8 -59.7(7) . . . . ?
N2 C8 C9 O6 57.4(8) . . . . ?
C9 O6 C10 C11 59.4(7) . . . . ?
C8 N2 C11 C10 52.1(6) . . . . ?
Cu1 N2 C11 C10 -178.6(4) . . . . ?
O6 C10 C11 N2 -55.9(7) . . . . ?
